data_4103771
loop_
_publ_author_name
'Jian Dong'
'Kyril M. Solntsev'
'Laren M. Tolbert'

_publ_section_title
;
 Activation and Tuning of Green Fluorescent Protein Chromophore Emission
 by Alkyl Substituent-Mediated Crystal Packing
;
_journal_name_full 'Journal of the American Chemical Society'
_journal_page_first 662
_journal_page_last 670
_journal_paper_doi 10.1021/ja806962e
_journal_volume 131
_journal_year 2009
_chemical_formula_moiety 'C24 H36 N2 O2'
_chemical_formula_sum 'C24 H36 N2 O2'
_chemical_formula_weight 384.55
_chemical_name_systematic
; 
 ? 
;
_space_group_IT_number 2
_symmetry_cell_setting triclinic
_symmetry_space_group_name_Hall '-P 1'
_symmetry_space_group_name_H-M 'P -1'
_atom_sites_solution_hydrogens geom
_atom_sites_solution_primary direct
_atom_sites_solution_secondary difmap
_audit_creation_method SHELXL-97
_cell_angle_alpha 85.971(3)
_cell_angle_beta 85.619(4)
_cell_angle_gamma 71.602(4)
_cell_formula_units_Z 2
_cell_length_a 7.4678(3)
_cell_length_b 10.2078(7)
_cell_length_c 15.4909(7)
_cell_measurement_reflns_used 1647
_cell_measurement_temperature 173(2)
_cell_measurement_theta_max 65.58
_cell_measurement_theta_min 4.57
_cell_volume 1115.91(11)
_computing_cell_refinement 'Bruker SAINT'
_computing_data_collection 'Bruker APEX2'
_computing_data_reduction 'Bruker SAINT'
_computing_molecular_graphics 'Bruker SHELXTL'
_computing_structure_refinement 'SHELXL-97 (Sheldrick, 1997)'
_computing_structure_solution 'SHELXS-97 (Sheldrick, 1990)'
_diffrn_ambient_temperature 173(2)
_diffrn_measured_fraction_theta_full 0.790
_diffrn_measured_fraction_theta_max 0.790
_diffrn_measurement_device_type 'Bruker APEX-II CCD'
_diffrn_measurement_method '\f and \w scans'
_diffrn_radiation_monochromator graphite
_diffrn_radiation_source 'fine-focus sealed tube'
_diffrn_radiation_type CuK\a
_diffrn_radiation_wavelength 1.54178
_diffrn_reflns_av_R_equivalents 0.0244
_diffrn_reflns_av_sigmaI/netI 0.0310
_diffrn_reflns_limit_h_max 8
_diffrn_reflns_limit_h_min -8
_diffrn_reflns_limit_k_max 11
_diffrn_reflns_limit_k_min -11
_diffrn_reflns_limit_l_max 18
_diffrn_reflns_limit_l_min -17
_diffrn_reflns_number 5685
_diffrn_reflns_theta_full 66.27
_diffrn_reflns_theta_max 66.27
_diffrn_reflns_theta_min 4.57
_diffrn_standards_number 0
_exptl_absorpt_coefficient_mu 0.562
_exptl_absorpt_correction_T_max 0.9512
_exptl_absorpt_correction_T_min 0.8276
_exptl_absorpt_correction_type multi-scan
_exptl_absorpt_process_details sadabs
_exptl_crystal_colour golden
_exptl_crystal_density_diffrn 1.144
_exptl_crystal_density_method 'not measured'
_exptl_crystal_description block
_exptl_crystal_F_000 420
_exptl_crystal_size_max 0.35
_exptl_crystal_size_mid 0.21
_exptl_crystal_size_min 0.09
_refine_diff_density_max 0.226
_refine_diff_density_min -0.149
_refine_diff_density_rms 0.033
_refine_ls_extinction_method none
_refine_ls_goodness_of_fit_ref 1.044
_refine_ls_hydrogen_treatment mixed
_refine_ls_matrix_type full
_refine_ls_number_parameters 260
_refine_ls_number_reflns 3090
_refine_ls_number_restraints 0
_refine_ls_restrained_S_all 1.044
_refine_ls_R_factor_all 0.0557
_refine_ls_R_factor_gt 0.0449
_refine_ls_shift/su_max 0.004
_refine_ls_shift/su_mean 0.000
_refine_ls_structure_factor_coef Fsqd
_refine_ls_weighting_details 'calc w=1/[\s^2^(Fo^2^)+(0.0800P)^2^+0.1300P] where P=(Fo^2^+2Fc^2^)/3'
_refine_ls_weighting_scheme calc
_refine_ls_wR_factor_gt 0.1261
_refine_ls_wR_factor_ref 0.1349
_reflns_number_gt 2478
_reflns_number_total 3090
_reflns_threshold_expression >2sigma(I)
_cod_data_source_file ja806962e_si_005.cif
_cod_data_source_block c12obdic
_cod_original_cell_volume 1115.91(10)
_cod_database_code 4103771

loop_
_symmetry_equiv_pos_as_xyz
'x, y, z'
'-x, -y, -z'

loop_
_atom_site_label
_atom_site_type_symbol
_atom_site_fract_x
_atom_site_fract_y
_atom_site_fract_z
_atom_site_U_iso_or_equiv
_atom_site_adp_type
_atom_site_occupancy
_atom_site_symmetry_multiplicity
_atom_site_calc_flag
_atom_site_refinement_flags
C1 C 1.1585(2) 0.40868(17) 0.42625(11) 0.0352(4) Uani 1 1 d .
C2 C 1.0067(2) 0.26285(17) 0.41611(10) 0.0330(4) Uani 1 1 d .
C3 C 1.1498(3) 0.20128(18) 0.48058(12) 0.0378(4) Uani 1 1 d .
C4 C 1.3881(3) 0.2895(2) 0.54185(13) 0.0529(5) Uani 1 1 d .
H4A H 1.3438 0.3621 0.5838 0.079 Uiso 1 1 calc R
H4B H 1.4991 0.3004 0.5078 0.079 Uiso 1 1 calc R
H4C H 1.4221 0.1987 0.5728 0.079 Uiso 1 1 calc R
C5 C 1.2287(3) 0.5300(2) 0.41258(13) 0.0453(5) Uani 1 1 d .
H5A H 1.1517 0.5968 0.3709 0.068 Uiso 1 1 calc R
H5B H 1.3607 0.4996 0.3900 0.068 Uiso 1 1 calc R
H5C H 1.2199 0.5735 0.4678 0.068 Uiso 1 1 calc R
C6 C 0.8802(3) 0.20180(17) 0.39656(11) 0.0331(4) Uani 1 1 d .
H6 H 0.894(3) 0.114(2) 0.4262(13) 0.042(5) Uiso 1 1 d .
C7 C 0.7275(2) 0.24891(16) 0.33732(10) 0.0315(4) Uani 1 1 d .
C8 C 0.6898(2) 0.37197(16) 0.28478(10) 0.0331(4) Uani 1 1 d .
H8 H 0.7656 0.4306 0.2875 0.040 Uiso 1 1 calc R
C9 C 0.5440(2) 0.40815(17) 0.22948(11) 0.0336(4) Uani 1 1 d .
H9 H 0.5208 0.4912 0.1943 0.040 Uiso 1 1 calc R
C10 C 0.4297(2) 0.32354(17) 0.22468(11) 0.0321(4) Uani 1 1 d .
C11 C 0.4647(2) 0.20215(17) 0.27654(11) 0.0355(4) Uani 1 1 d .
H11 H 0.3880 0.1440 0.2741 0.043 Uiso 1 1 calc R
C12 C 0.6114(3) 0.16664(17) 0.33152(11) 0.0352(4) Uani 1 1 d .
H12 H 0.6340 0.0835 0.3666 0.042 Uiso 1 1 calc R
C13 C 0.1778(2) 0.27900(17) 0.15913(11) 0.0360(4) Uani 1 1 d .
H13A H 0.1119 0.2667 0.2156 0.043 Uiso 1 1 calc R
H13B H 0.2596 0.1870 0.1413 0.043 Uiso 1 1 calc R
C14 C 0.0351(3) 0.34315(17) 0.09216(11) 0.0371(4) Uani 1 1 d .
H14A H 0.1007 0.3646 0.0376 0.044 Uiso 1 1 calc R
H14B H -0.0543 0.4307 0.1130 0.044 Uiso 1 1 calc R
C15 C -0.0739(2) 0.24425(17) 0.07494(11) 0.0359(4) Uani 1 1 d .
H15A H 0.0165 0.1583 0.0524 0.043 Uiso 1 1 calc R
H15B H -0.1328 0.2194 0.1305 0.043 Uiso 1 1 calc R
C16 C -0.2268(2) 0.30381(17) 0.01088(11) 0.0362(4) Uani 1 1 d .
H16A H -0.1681 0.3272 -0.0451 0.043 Uiso 1 1 calc R
H16B H -0.3167 0.3903 0.0329 0.043 Uiso 1 1 calc R
C17 C -0.3353(2) 0.20376(17) -0.00419(11) 0.0356(4) Uani 1 1 d .
H17A H -0.2443 0.1157 -0.0235 0.043 Uiso 1 1 calc R
H17B H -0.3983 0.1837 0.0514 0.043 Uiso 1 1 calc R
C18 C -0.4831(3) 0.25873(17) -0.07104(11) 0.0372(4) Uani 1 1 d .
H18A H -0.4200 0.2793 -0.1265 0.045 Uiso 1 1 calc R
H18B H -0.5742 0.3466 -0.0516 0.045 Uiso 1 1 calc R
C19 C -0.5916(2) 0.15971(17) -0.08691(11) 0.0370(4) Uani 1 1 d .
H19A H -0.5005 0.0716 -0.1060 0.044 Uiso 1 1 calc R
H19B H -0.6557 0.1397 -0.0316 0.044 Uiso 1 1 calc R
C20 C -0.7383(3) 0.21495(18) -0.15442(12) 0.0397(4) Uani 1 1 d .
H20A H -0.6736 0.2314 -0.2104 0.048 Uiso 1 1 calc R
H20B H -0.8264 0.3049 -0.1365 0.048 Uiso 1 1 calc R
C21 C -0.8518(3) 0.11818(18) -0.16763(11) 0.0377(4) Uani 1 1 d .
H21A H -0.7634 0.0272 -0.1835 0.045 Uiso 1 1 calc R
H21B H -0.9200 0.1043 -0.1121 0.045 Uiso 1 1 calc R
C22 C -0.9941(3) 0.17103(19) -0.23730(12) 0.0401(4) Uani 1 1 d .
H22A H -1.0793 0.2637 -0.2227 0.048 Uiso 1 1 calc R
H22B H -0.9254 0.1811 -0.2933 0.048 Uiso 1 1 calc R
C23 C -1.1128(3) 0.07704(18) -0.24784(12) 0.0406(4) Uani 1 1 d .
H23A H -1.0277 -0.0163 -0.2612 0.049 Uiso 1 1 calc R
H23B H -1.1842 0.0688 -0.1923 0.049 Uiso 1 1 calc R
C24 C -1.2511(3) 0.1290(2) -0.31903(14) 0.0513(5) Uani 1 1 d .
H24A H -1.3378 0.2206 -0.3057 0.077 Uiso 1 1 calc R
H24B H -1.3235 0.0647 -0.3228 0.077 Uiso 1 1 calc R
H24C H -1.1812 0.1353 -0.3745 0.077 Uiso 1 1 calc R
N1 N 1.2390(2) 0.30045(15) 0.48434(9) 0.0387(4) Uani 1 1 d .
N2 N 1.0227(2) 0.39223(14) 0.38519(9) 0.0350(4) Uani 1 1 d .
O1 O 1.1875(2) 0.09230(14) 0.52332(9) 0.0549(4) Uani 1 1 d .
O2 O 0.29124(17) 0.36769(12) 0.16759(8) 0.0376(3) Uani 1 1 d .

loop_
_atom_site_aniso_label
_atom_site_aniso_U_11
_atom_site_aniso_U_22
_atom_site_aniso_U_33
_atom_site_aniso_U_23
_atom_site_aniso_U_13
_atom_site_aniso_U_12
C1 0.0346(9) 0.0413(9) 0.0326(9) -0.0045(7) 0.0005(7) -0.0161(7)
C2 0.0348(9) 0.0363(9) 0.0300(8) -0.0013(7) -0.0057(7) -0.0131(7)
C3 0.0384(10) 0.0426(9) 0.0364(9) 0.0024(8) -0.0078(8) -0.0181(8)
C4 0.0478(11) 0.0740(13) 0.0483(11) 0.0037(10) -0.0199(10) -0.0329(10)
C5 0.0476(11) 0.0490(10) 0.0472(11) -0.0059(9) 0.0012(9) -0.0263(9)
C6 0.0352(9) 0.0344(9) 0.0318(8) -0.0011(7) -0.0066(7) -0.0128(7)
C7 0.0306(8) 0.0346(8) 0.0301(8) -0.0031(7) -0.0040(7) -0.0105(7)
C8 0.0344(9) 0.0360(8) 0.0327(9) -0.0016(7) -0.0039(7) -0.0158(7)
C9 0.0354(9) 0.0339(8) 0.0336(9) 0.0017(7) -0.0058(7) -0.0133(7)
C10 0.0309(9) 0.0358(8) 0.0308(8) -0.0041(7) -0.0051(7) -0.0108(7)
C11 0.0356(9) 0.0367(9) 0.0385(9) 0.0004(7) -0.0080(8) -0.0166(7)
C12 0.0368(9) 0.0347(8) 0.0365(9) 0.0022(7) -0.0078(8) -0.0142(7)
C13 0.0353(9) 0.0390(9) 0.0382(9) -0.0002(8) -0.0096(8) -0.0164(7)
C14 0.0356(9) 0.0390(9) 0.0388(9) 0.0005(7) -0.0117(8) -0.0133(7)
C15 0.0349(9) 0.0360(9) 0.0378(9) -0.0005(7) -0.0093(8) -0.0114(7)
C16 0.0355(9) 0.0349(9) 0.0397(9) 0.0009(7) -0.0122(8) -0.0115(7)
C17 0.0347(9) 0.0362(9) 0.0376(9) 0.0013(7) -0.0089(8) -0.0124(7)
C18 0.0348(9) 0.0354(9) 0.0427(10) 0.0006(7) -0.0107(8) -0.0116(7)
C19 0.0346(9) 0.0368(9) 0.0414(10) 0.0003(7) -0.0094(8) -0.0125(7)
C20 0.0370(10) 0.0427(9) 0.0420(10) 0.0019(8) -0.0117(8) -0.0149(8)
C21 0.0365(9) 0.0397(9) 0.0383(9) -0.0016(7) -0.0097(8) -0.0123(7)
C22 0.0373(10) 0.0454(10) 0.0401(9) 0.0019(8) -0.0111(8) -0.0151(8)
C23 0.0405(10) 0.0421(9) 0.0422(10) -0.0011(8) -0.0114(8) -0.0152(8)
C24 0.0520(12) 0.0531(11) 0.0587(12) 0.0063(9) -0.0241(11) -0.0276(9)
N1 0.0362(8) 0.0503(8) 0.0361(8) -0.0004(7) -0.0100(7) -0.0211(7)
N2 0.0362(8) 0.0368(7) 0.0356(7) 0.0001(6) -0.0054(6) -0.0160(6)
O1 0.0590(9) 0.0526(8) 0.0604(9) 0.0180(7) -0.0270(8) -0.0270(7)
O2 0.0366(7) 0.0395(6) 0.0410(7) 0.0052(5) -0.0163(6) -0.0162(5)

loop_
_atom_type_symbol
_atom_type_description
_atom_type_scat_dispersion_real
_atom_type_scat_dispersion_imag
_atom_type_scat_source
C C 0.0181 0.0091 'International Tables Vol C Tables 4.2.6.8 and 6.1.1.4'
H H 0.0000 0.0000 'International Tables Vol C Tables 4.2.6.8 and 6.1.1.4'
N N 0.0311 0.0180 'International Tables Vol C Tables 4.2.6.8 and 6.1.1.4'
O O 0.0492 0.0322 'International Tables Vol C Tables 4.2.6.8 and 6.1.1.4'

loop_
_geom_angle_atom_site_label_1
_geom_angle_atom_site_label_2
_geom_angle_atom_site_label_3
_geom_angle
N2 C1 N1 114.16(14)
N2 C1 C5 124.46(15)
N1 C1 C5 121.37(14)
C6 C2 N2 128.53(14)
C6 C2 C3 122.51(14)
N2 C2 C3 108.88(13)
O1 C3 N1 125.01(15)
O1 C3 C2 131.77(15)
N1 C3 C2 103.21(13)
N1 C4 H4A 109.5
N1 C4 H4B 109.5
H4A C4 H4B 109.5
N1 C4 H4C 109.5
H4A C4 H4C 109.5
H4B C4 H4C 109.5
C1 C5 H5A 109.5
C1 C5 H5B 109.5
H5A C5 H5B 109.5
C1 C5 H5C 109.5
H5A C5 H5C 109.5
H5B C5 H5C 109.5
C2 C6 C7 129.86(15)
C2 C6 H6 114.5(11)
C7 C6 H6 115.7(11)
C12 C7 C8 117.55(14)
C12 C7 C6 118.08(14)
C8 C7 C6 124.37(14)
C9 C8 C7 120.73(14)
C9 C8 H8 119.6
C7 C8 H8 119.6
C8 C9 C10 120.60(14)
C8 C9 H9 119.7
C10 C9 H9 119.7
O2 C10 C11 124.70(14)
O2 C10 C9 116.01(13)
C11 C10 C9 119.29(14)
C12 C11 C10 119.66(14)
C12 C11 H11 120.2
C10 C11 H11 120.2
C11 C12 C7 122.16(14)
C11 C12 H12 118.9
C7 C12 H12 118.9
O2 C13 C14 109.17(12)
O2 C13 H13A 109.8
C14 C13 H13A 109.8
O2 C13 H13B 109.8
C14 C13 H13B 109.8
H13A C13 H13B 108.3
C13 C14 C15 110.34(13)
C13 C14 H14A 109.6
C15 C14 H14A 109.6
C13 C14 H14B 109.6
C15 C14 H14B 109.6
H14A C14 H14B 108.1
C16 C15 C14 113.64(13)
C16 C15 H15A 108.8
C14 C15 H15A 108.8
C16 C15 H15B 108.8
C14 C15 H15B 108.8
H15A C15 H15B 107.7
C15 C16 C17 112.57(13)
C15 C16 H16A 109.1
C17 C16 H16A 109.1
C15 C16 H16B 109.1
C17 C16 H16B 109.1
H16A C16 H16B 107.8
C18 C17 C16 113.44(13)
C18 C17 H17A 108.9
C16 C17 H17A 108.9
C18 C17 H17B 108.9
C16 C17 H17B 108.9
H17A C17 H17B 107.7
C17 C18 C19 113.93(13)
C17 C18 H18A 108.8
C19 C18 H18A 108.8
C17 C18 H18B 108.8
C19 C18 H18B 108.8
H18A C18 H18B 107.7
C20 C19 C18 113.66(13)
C20 C19 H19A 108.8
C18 C19 H19A 108.8
C20 C19 H19B 108.8
C18 C19 H19B 108.8
H19A C19 H19B 107.7
C19 C20 C21 113.56(13)
C19 C20 H20A 108.9
C21 C20 H20A 108.9
C19 C20 H20B 108.9
C21 C20 H20B 108.9
H20A C20 H20B 107.7
C22 C21 C20 113.64(14)
C22 C21 H21A 108.8
C20 C21 H21A 108.8
C22 C21 H21B 108.8
C20 C21 H21B 108.8
H21A C21 H21B 107.7
C23 C22 C21 113.54(14)
C23 C22 H22A 108.9
C21 C22 H22A 108.9
C23 C22 H22B 108.9
C21 C22 H22B 108.9
H22A C22 H22B 107.7
C24 C23 C22 113.09(14)
C24 C23 H23A 109.0
C22 C23 H23A 109.0
C24 C23 H23B 109.0
C22 C23 H23B 109.0
H23A C23 H23B 107.8
C23 C24 H24A 109.5
C23 C24 H24B 109.5
H24A C24 H24B 109.5
C23 C24 H24C 109.5
H24A C24 H24C 109.5
H24B C24 H24C 109.5
C3 N1 C1 108.21(13)
C3 N1 C4 124.15(15)
C1 N1 C4 127.62(14)
C1 N2 C2 105.52(13)
C10 O2 C13 116.71(11)

loop_
_geom_bond_atom_site_label_1
_geom_bond_atom_site_label_2
_geom_bond_distance
C1 N2 1.297(2)
C1 N1 1.384(2)
C1 C5 1.486(2)
C2 C6 1.347(2)
C2 N2 1.411(2)
C2 C3 1.478(2)
C3 O1 1.218(2)
C3 N1 1.383(2)
C4 N1 1.451(2)
C4 H4A 0.9800
C4 H4B 0.9800
C4 H4C 0.9800
C5 H5A 0.9800
C5 H5B 0.9800
C5 H5C 0.9800
C6 C7 1.457(2)
C6 H6 0.96(2)
C7 C12 1.396(2)
C7 C8 1.410(2)
C8 C9 1.378(2)
C8 H8 0.9500
C9 C10 1.401(2)
C9 H9 0.9500
C10 O2 1.3581(19)
C10 C11 1.392(2)
C11 C12 1.380(2)
C11 H11 0.9500
C12 H12 0.9500
C13 O2 1.4393(18)
C13 C14 1.508(2)
C13 H13A 0.9900
C13 H13B 0.9900
C14 C15 1.531(2)
C14 H14A 0.9900
C14 H14B 0.9900
C15 C16 1.520(2)
C15 H15A 0.9900
C15 H15B 0.9900
C16 C17 1.529(2)
C16 H16A 0.9900
C16 H16B 0.9900
C17 C18 1.519(2)
C17 H17A 0.9900
C17 H17B 0.9900
C18 C19 1.523(2)
C18 H18A 0.9900
C18 H18B 0.9900
C19 C20 1.521(2)
C19 H19A 0.9900
C19 H19B 0.9900
C20 C21 1.523(2)
C20 H20A 0.9900
C20 H20B 0.9900
C21 C22 1.522(2)
C21 H21A 0.9900
C21 H21B 0.9900
C22 C23 1.521(2)
C22 H22A 0.9900
C22 H22B 0.9900
C23 C24 1.520(2)
C23 H23A 0.9900
C23 H23B 0.9900
C24 H24A 0.9800
C24 H24B 0.9800
C24 H24C 0.9800

loop_
_geom_torsion_atom_site_label_1
_geom_torsion_atom_site_label_2
_geom_torsion_atom_site_label_3
_geom_torsion_atom_site_label_4
_geom_torsion
C6 C2 C3 O1 3.0(3)
N2 C2 C3 O1 -179.8(2)
C6 C2 C3 N1 -176.19(17)
N2 C2 C3 N1 1.0(2)
N2 C2 C6 C7 1.5(3)
C3 C2 C6 C7 178.03(18)
C2 C6 C7 C12 -177.67(19)
C2 C6 C7 C8 2.8(3)
C12 C7 C8 C9 -0.5(3)
C6 C7 C8 C9 179.07(17)
C7 C8 C9 C10 0.3(3)
C8 C9 C10 O2 -179.37(16)
C8 C9 C10 C11 0.1(3)
O2 C10 C11 C12 179.13(17)
C9 C10 C11 C12 -0.3(3)
C10 C11 C12 C7 0.1(3)
C8 C7 C12 C11 0.3(3)
C6 C7 C12 C11 -179.29(17)
O2 C13 C14 C15 174.15(14)
C13 C14 C15 C16 177.49(15)
C14 C15 C16 C17 -179.19(15)
C15 C16 C17 C18 -177.44(15)
C16 C17 C18 C19 179.75(16)
C17 C18 C19 C20 -179.57(15)
C18 C19 C20 C21 -177.76(16)
C19 C20 C21 C22 -178.06(16)
C20 C21 C22 C23 -177.67(16)
C21 C22 C23 C24 -178.61(17)
O1 C3 N1 C1 179.61(19)
C2 C3 N1 C1 -1.1(2)
O1 C3 N1 C4 -1.6(3)
C2 C3 N1 C4 177.66(18)
N2 C1 N1 C3 1.0(2)
C5 C1 N1 C3 -177.73(18)
N2 C1 N1 C4 -177.75(19)
C5 C1 N1 C4 3.5(3)
N1 C1 N2 C2 -0.3(2)
C5 C1 N2 C2 178.35(18)
C6 C2 N2 C1 176.5(2)
C3 C2 N2 C1 -0.4(2)
C11 C10 O2 C13 -2.0(3)
C9 C10 O2 C13 177.40(15)
C14 C13 O2 C10 -178.92(14)

loop_
_cod_related_entry_id
_cod_related_entry_database
_cod_related_entry_code
1 ChemSpider 30660151
